data_7110227
loop_
_publ_author_name
'Dongxin Ma'
'Lian Duan'
'Yongge Wei'
'Lei He'
'Liduo Wang'
'Yong Qiu'

_publ_section_title
;
 Increased phosphorescent quantum yields of cationic iridium(III)
 complexes by wisely controlling the counter anions
;
_journal_name_full Chem.Commun.
_journal_page_first 530
_journal_paper_doi 10.1039/c3cc47362g
_journal_volume 50
_journal_year 2014
_chemical_formula_sum 'C60 H42 B F12 Ir N6'
_chemical_formula_weight 1278.01
_chemical_name_systematic
; 
 ? 
;
_space_group_IT_number 2
_symmetry_cell_setting triclinic
_symmetry_space_group_name_Hall '-P 1'
_symmetry_space_group_name_H-M 'P -1'
_atom_sites_solution_hydrogens geom
_atom_sites_solution_primary direct
_atom_sites_solution_secondary difmap
_audit_creation_method SHELXL-97
_cell_angle_alpha 77.20(3)
_cell_angle_beta 85.04(3)
_cell_angle_gamma 63.44(3)
_cell_formula_units_Z 2
_cell_length_a 12.880(3)
_cell_length_b 13.731(3)
_cell_length_c 17.199(3)
_cell_measurement_reflns_used 10619
_cell_measurement_temperature 153(2)
_cell_measurement_theta_max 31.5074
_cell_measurement_theta_min 2.1304
_cell_volume 2652.8(12)
_computing_cell_refinement 'CrystalClear (Rigaku Inc., 2008)'
_computing_data_collection 'CrystalClear (Rigaku Inc., 2008)'
_computing_data_reduction 'CrystalClear (Rigaku Inc., 2008)'
_computing_molecular_graphics 'Bruker SHELXTL'
_computing_publication_material 'Bruker SHELXTL'
_computing_structure_refinement 'SHELXL-97 (Sheldrick, 1997)'
_computing_structure_solution 'SHELXS-97 (Sheldrick, 1990)'
_diffrn_ambient_temperature 153(2)
_diffrn_detector_area_resol_mean 28.5714
_diffrn_measured_fraction_theta_full 0.994
_diffrn_measured_fraction_theta_max 0.994
_diffrn_measurement_device
;
Saturn724+ (4x4 bin mode)
;
_diffrn_measurement_method dtprofit.ref
_diffrn_radiation_monochromator graphite
_diffrn_radiation_source 'fine-focus sealed tube'
_diffrn_radiation_type MoK\a
_diffrn_radiation_wavelength 0.71073
_diffrn_reflns_av_R_equivalents 0.0292
_diffrn_reflns_av_sigmaI/netI 0.0364
_diffrn_reflns_limit_h_max 15
_diffrn_reflns_limit_h_min -15
_diffrn_reflns_limit_k_max 16
_diffrn_reflns_limit_k_min -16
_diffrn_reflns_limit_l_max 20
_diffrn_reflns_limit_l_min -21
_diffrn_reflns_number 26811
_diffrn_reflns_theta_full 26.00
_diffrn_reflns_theta_max 26.00
_diffrn_reflns_theta_min 2.13
_exptl_absorpt_coefficient_mu 2.605
_exptl_absorpt_correction_T_max 0.4498
_exptl_absorpt_correction_T_min 0.3935
_exptl_absorpt_correction_type multi-scan
_exptl_crystal_colour Yellow
_exptl_crystal_density_diffrn 1.600
_exptl_crystal_density_method 'not measured'
_exptl_crystal_description Chip
_exptl_crystal_F_000 1268
_exptl_crystal_size_max 0.44
_exptl_crystal_size_mid 0.42
_exptl_crystal_size_min 0.37
_refine_diff_density_max 2.781
_refine_diff_density_min -1.877
_refine_diff_density_rms 0.161
_refine_ls_extinction_method none
_refine_ls_goodness_of_fit_ref 1.104
_refine_ls_hydrogen_treatment constr
_refine_ls_matrix_type full
_refine_ls_number_parameters 722
_refine_ls_number_reflns 10354
_refine_ls_number_restraints 168
_refine_ls_restrained_S_all 1.208
_refine_ls_R_factor_all 0.0544
_refine_ls_R_factor_gt 0.0532
_refine_ls_shift/su_max 0.001
_refine_ls_shift/su_mean 0.000
_refine_ls_structure_factor_coef Fsqd
_refine_ls_weighting_details 'calc w=1/[\s^2^(Fo^2^)+(0.0785P)^2^+14.3000P] where P=(Fo^2^+2Fc^2^)/3'
_refine_ls_weighting_scheme calc
_refine_ls_wR_factor_gt 0.1426
_refine_ls_wR_factor_ref 0.1437
_reflns_number_gt 10095
_reflns_number_total 10354
_reflns_threshold_expression >2sigma(I)
_cod_data_source_file c3cc47362g.txt
_cod_data_source_block test
_cod_original_cell_volume 2652.8(9)
_cod_database_code 7110227

loop_
_symmetry_equiv_pos_as_xyz
'x, y, z'
'-x, -y, -z'

loop_
_atom_site_label
_atom_site_type_symbol
_atom_site_fract_x
_atom_site_fract_y
_atom_site_fract_z
_atom_site_U_iso_or_equiv
_atom_site_adp_type
_atom_site_occupancy
_atom_site_symmetry_multiplicity
_atom_site_calc_flag
_atom_site_refinement_flags
Ir1 Ir 0.557659(19) -1.08385(2) 0.806909(13) 0.02288(10) Uani 1 1 d .
N1 N 0.5219(5) -1.1832(4) 0.9021(3) 0.0223(11) Uani 1 1 d .
N2 N 0.6873(5) -1.0634(5) 0.8648(3) 0.0298(13) Uani 1 1 d .
N3 N 0.4200(6) -0.9448(6) 0.8250(4) 0.0375(14) Uani 1 1 d .
N4 N 0.7173(5) -1.2208(5) 0.7890(3) 0.0280(12) Uani 1 1 d .
N5 N 0.7523(6) -1.3067(7) 0.7552(4) 0.0466(17) Uani 1 1 d .
H5 H 0.7060 -1.3199 0.7289 0.056 Uiso 1 1 calc R
C1 C 0.5638(6) -1.2088(6) 0.9777(4) 0.0283(14) Uani 1 1 d .
H1 H 0.6181 -1.1837 0.9878 0.034 Uiso 1 1 calc R
C2 C 0.5301(7) -1.2699(6) 1.0399(4) 0.0362(16) Uani 1 1 d .
H2 H 0.5623 -1.2881 1.0917 0.043 Uiso 1 1 calc R
C3 C 0.4490(7) -1.3046(7) 1.0266(5) 0.0379(17) Uani 1 1 d .
H3 H 0.4226 -1.3443 1.0695 0.045 Uiso 1 1 calc R
C4 C 0.4065(7) -1.2806(6) 0.9497(5) 0.0349(16) Uani 1 1 d .
H4 H 0.3513 -1.3047 0.9395 0.042 Uiso 1 1 calc R
C5 C 0.4448(6) -1.2213(5) 0.8878(4) 0.0258(13) Uani 1 1 d .
C6 C 0.4107(5) -1.1925(5) 0.8036(4) 0.0256(13) Uani 1 1 d .
C7 C 0.3428(6) -1.2326(6) 0.7750(5) 0.0327(15) Uani 1 1 d .
H7 H 0.3159 -1.2799 0.8104 0.039 Uiso 1 1 calc R
C8 C 0.3146(7) -1.2031(6) 0.6945(5) 0.0370(17) Uani 1 1 d .
H8 H 0.2686 -1.2305 0.6743 0.044 Uiso 1 1 calc R
C9 C 0.3535(6) -1.1341(7) 0.6440(5) 0.0365(17) Uani 1 1 d .
H9 H 0.3337 -1.1135 0.5888 0.044 Uiso 1 1 calc R
C10 C 0.4218(6) -1.0936(6) 0.6725(4) 0.0318(15) Uani 1 1 d .
H10A H 0.4472 -1.0455 0.6367 0.038 Uiso 1 1 calc R
C11 C 0.4533(5) -1.1232(6) 0.7537(4) 0.0263(13) Uani 1 1 d .
C12 C 0.3400(6) -0.9306(6) 0.8879(4) 0.0284(14) Uani 1 1 d .
H12 H 0.3481 -0.9934 0.9283 0.034 Uiso 1 1 calc R
C13 C 0.2503(6) -0.8279(6) 0.8921(4) 0.0336(15) Uani 1 1 d .
H13 H 0.1981 -0.8210 0.9354 0.040 Uiso 1 1 calc R
C14 C 0.2353(7) -0.7349(6) 0.8341(5) 0.0389(17) Uani 1 1 d .
H14 H 0.1731 -0.6644 0.8372 0.047 Uiso 1 1 calc R
C15 C 0.3120(7) -0.7458(6) 0.7714(5) 0.0377(17) Uani 1 1 d .
H15 H 0.3016 -0.6825 0.7309 0.045 Uiso 1 1 calc R
C16 C 0.4040(6) -0.8482(6) 0.7670(4) 0.0285(14) Uani 1 1 d .
C17 C 0.4877(6) -0.8659(6) 0.7022(4) 0.0311(15) Uani 1 1 d .
C18 C 0.4897(7) -0.7837(7) 0.6392(5) 0.0393(17) Uani 1 1 d .
H18 H 0.4351 -0.7083 0.6366 0.047 Uiso 1 1 calc R
C19 C 0.5717(8) -0.8122(8) 0.5805(5) 0.047(2) Uani 1 1 d .
H19 H 0.5740 -0.7565 0.5373 0.056 Uiso 1 1 calc R
C20 C 0.6508(7) -0.9228(9) 0.5851(5) 0.047(2) Uani 1 1 d .
H20 H 0.7063 -0.9441 0.5445 0.056 Uiso 1 1 calc R
C21 C 0.6472(6) -1.0012(7) 0.6498(4) 0.0371(17) Uani 1 1 d .
H21 H 0.7015 -1.0769 0.6534 0.045 Uiso 1 1 calc R
C22 C 0.5683(5) -0.9733(5) 0.7083(3) 0.0185(11) Uani 1 1 d .
C23 C 0.6719(6) -0.9789(6) 0.8982(4) 0.0317(15) Uani 1 1 d .
H23 H 0.5958 -0.9213 0.9008 0.038 Uiso 1 1 calc R
C24 C 0.7639(8) -0.9737(7) 0.9289(4) 0.0388(18) Uani 1 1 d .
H24 H 0.7507 -0.9127 0.9523 0.047 Uiso 1 1 calc R
C25 C 0.8724(8) -1.0542(8) 0.9260(5) 0.046(2) Uani 1 1 d .
H25 H 0.9355 -1.0506 0.9480 0.056 Uiso 1 1 calc R
C26 C 0.8909(8) -1.1381(8) 0.8924(5) 0.0426(19) Uani 1 1 d .
H26 H 0.9671 -1.1951 0.8890 0.051 Uiso 1 1 calc R
C27 C 0.7966(6) -1.1408(6) 0.8627(4) 0.0294(15) Uani 1 1 d .
C28 C 0.8123(5) -1.2284(5) 0.8248(4) 0.0229(12) Uani 1 1 d .
C29 C 0.9095(7) -1.3219(8) 0.8119(5) 0.051(2) Uani 1 1 d .
H29 H 0.9864 -1.3461 0.8301 0.061 Uiso 1 1 calc R
C30 C 0.8717(7) -1.3753(7) 0.7658(5) 0.0429(19) Uani 1 1 d .
H30 H 0.9170 -1.4418 0.7469 0.052 Uiso 1 1 calc R
B1 B 0.3163(6) -0.4244(6) 0.3063(4) 0.0264(15) Uani 1 1 d .
C31 C 0.2454(6) -0.3001(6) 0.3276(4) 0.0268(13) Uani 1 1 d .
C32 C 0.1833(6) -0.2774(6) 0.3979(4) 0.0291(14) Uani 1 1 d .
H32 H 0.1859 -0.3380 0.4386 0.035 Uiso 1 1 calc R
C33 C 0.1179(6) -0.1693(6) 0.4102(4) 0.0320(15) Uani 1 1 d .
H33 H 0.0763 -0.1573 0.4582 0.038 Uiso 1 1 calc R
C34 C 0.1136(6) -0.0798(6) 0.3528(5) 0.0335(15) Uani 1 1 d .
C35 C 0.1796(7) -0.0993(6) 0.2841(4) 0.0358(16) Uani 1 1 d .
H35 H 0.1808 -0.0388 0.2452 0.043 Uiso 1 1 calc R
C36 C 0.2433(7) -0.2073(6) 0.2732(4) 0.0337(15) Uani 1 1 d .
H36 H 0.2880 -0.2188 0.2263 0.040 Uiso 1 1 calc R
C37 C 0.0390(10) 0.0355(8) 0.3631(7) 0.061(2) Uani 1 1 d U
C38 C 0.4548(6) -0.4599(5) 0.3138(4) 0.0269(13) Uani 1 1 d .
C39 C 0.5061(6) -0.4899(7) 0.3889(4) 0.0388(18) Uani 1 1 d .
H39 H 0.4582 -0.4860 0.4345 0.047 Uiso 1 1 calc R
C40 C 0.6251(6) -0.5255(8) 0.4004(5) 0.0432(19) Uani 1 1 d .
H40 H 0.6565 -0.5466 0.4528 0.052 Uiso 1 1 calc R
C41 C 0.6966(6) -0.5299(6) 0.3352(5) 0.0363(16) Uani 1 1 d .
C42 C 0.6479(7) -0.4974(6) 0.2592(5) 0.0363(16) Uani 1 1 d .
H42 H 0.6957 -0.4991 0.2138 0.044 Uiso 1 1 calc R
C43 C 0.5304(7) -0.4627(6) 0.2495(4) 0.0331(15) Uani 1 1 d .
H43 H 0.4993 -0.4396 0.1969 0.040 Uiso 1 1 calc R
C44 C 0.8223(9) -0.5705(10) 0.3463(8) 0.064(2) Uani 1 1 d U
C45 C 0.2772(6) -0.4217(6) 0.2167(4) 0.0285(14) Uani 1 1 d .
C46 C 0.3426(6) -0.5065(6) 0.1750(4) 0.0282(14) Uani 1 1 d .
H46 H 0.4156 -0.5625 0.1967 0.034 Uiso 1 1 calc R
C47 C 0.3055(6) -0.5123(6) 0.1034(4) 0.0326(15) Uani 1 1 d .
H47 H 0.3531 -0.5712 0.0772 0.039 Uiso 1 1 calc R
C48 C 0.1993(8) -0.4325(7) 0.0704(5) 0.0430(19) Uani 1 1 d .
C49 C 0.1312(8) -0.3468(8) 0.1091(6) 0.057(3) Uani 1 1 d .
H49 H 0.0582 -0.2914 0.0870 0.068 Uiso 1 1 calc R
C50 C 0.1703(8) -0.3424(7) 0.1808(5) 0.049(2) Uani 1 1 d .
H50 H 0.1225 -0.2831 0.2064 0.058 Uiso 1 1 calc R
C51 C 0.1569(9) -0.4396(9) -0.0048(6) 0.061(2) Uani 1 1 d U
C52 C 0.2825(6) -0.5172(6) 0.3658(4) 0.0274(14) Uani 1 1 d .
C53 C 0.1664(6) -0.4949(6) 0.3833(5) 0.0352(16) Uani 1 1 d .
H53 H 0.1072 -0.4236 0.3612 0.042 Uiso 1 1 calc R
C54 C 0.1339(6) -0.5719(7) 0.4314(5) 0.0367(16) Uani 1 1 d .
H54 H 0.0543 -0.5523 0.4426 0.044 Uiso 1 1 calc R
C55 C 0.2184(7) -0.6780(7) 0.4632(4) 0.0357(16) Uani 1 1 d .
C56 C 0.3337(7) -0.7046(6) 0.4439(4) 0.0343(16) Uani 1 1 d .
H56 H 0.3921 -0.7776 0.4634 0.041 Uiso 1 1 calc R
C57 C 0.3643(6) -0.6266(6) 0.3969(4) 0.0310(15) Uani 1 1 d .
H57 H 0.4439 -0.6476 0.3850 0.037 Uiso 1 1 calc R
C58 C 0.1849(14) -0.7586(13) 0.5140(10) 0.091(3) Uani 1 1 d U
F1 F -0.0634(6) 0.0528(6) 0.3908(5) 0.0875(19) Uani 1 1 d U
F2 F 0.0324(10) 0.1097(7) 0.3048(6) 0.126(3) Uani 1 1 d U
F3 F 0.0748(7) 0.0607(6) 0.4230(5) 0.095(2) Uani 1 1 d U
F4 F 0.8717(6) -0.5285(8) 0.2894(6) 0.111(2) Uani 1 1 d U
F5 F 0.8790(7) -0.6738(7) 0.3679(6) 0.103(2) Uani 1 1 d U
F6 F 0.8462(7) -0.5312(8) 0.4018(6) 0.106(2) Uani 1 1 d U
F7 F 0.1938(7) -0.5431(7) -0.0156(5) 0.098(2) Uani 1 1 d U
F8 F 0.0406(6) -0.4007(6) -0.0084(4) 0.0730(17) Uani 1 1 d U
F9 F 0.1767(7) -0.3746(8) -0.0693(4) 0.093(2) Uani 1 1 d U
F10 F 0.2195(11) -0.7836(10) 0.5895(7) 0.141(3) Uani 1 1 d U
F11 F 0.2443(10) -0.8601(9) 0.5077(7) 0.132(3) Uani 1 1 d U
F12 F 0.0818(9) -0.7372(9) 0.5219(7) 0.138(3) Uani 1 1 d U
N6 N -0.1122(11) 0.0238(14) 0.1051(8) 0.105(5) Uani 1 1 d .
C59 C -0.1190(9) -0.0216(12) 0.1674(7) 0.067(3) Uani 1 1 d .
C60 C -0.1290(8) -0.0800(9) 0.2460(6) 0.054(2) Uani 1 1 d .
H60A H -0.1655 -0.1280 0.2423 0.080 Uiso 1 1 calc R
H60B H -0.1767 -0.0261 0.2787 0.080 Uiso 1 1 calc R
H60C H -0.0516 -0.1255 0.2704 0.080 Uiso 1 1 calc R

loop_
_atom_site_aniso_label
_atom_site_aniso_U_11
_atom_site_aniso_U_22
_atom_site_aniso_U_33
_atom_site_aniso_U_23
_atom_site_aniso_U_13
_atom_site_aniso_U_12
Ir1 0.01882(14) 0.03283(16) 0.01611(14) -0.00278(10) -0.00172(9) -0.01127(11)
N1 0.024(3) 0.024(3) 0.016(2) -0.001(2) -0.003(2) -0.010(2)
N2 0.032(3) 0.045(3) 0.019(3) -0.002(2) -0.002(2) -0.024(3)
N3 0.036(3) 0.052(4) 0.029(3) -0.007(3) -0.002(3) -0.024(3)
N4 0.020(3) 0.035(3) 0.023(3) -0.002(2) -0.001(2) -0.008(2)
N5 0.044(4) 0.064(5) 0.038(4) -0.011(3) -0.001(3) -0.029(4)
C1 0.025(3) 0.034(4) 0.023(3) -0.002(3) -0.005(3) -0.011(3)
C2 0.045(4) 0.039(4) 0.021(3) -0.002(3) -0.005(3) -0.017(3)
C3 0.042(4) 0.038(4) 0.029(4) 0.004(3) -0.002(3) -0.018(3)
C4 0.035(4) 0.037(4) 0.033(4) 0.001(3) -0.005(3) -0.020(3)
C5 0.022(3) 0.026(3) 0.024(3) -0.002(3) -0.004(2) -0.007(3)
C6 0.020(3) 0.025(3) 0.025(3) -0.003(3) -0.004(2) -0.004(2)
C7 0.028(3) 0.031(4) 0.040(4) -0.011(3) -0.007(3) -0.010(3)
C8 0.032(4) 0.038(4) 0.043(4) -0.015(3) -0.010(3) -0.012(3)
C9 0.032(4) 0.045(4) 0.028(4) -0.013(3) -0.009(3) -0.010(3)
C10 0.030(3) 0.039(4) 0.024(3) -0.005(3) -0.007(3) -0.012(3)
C11 0.017(3) 0.028(3) 0.024(3) -0.006(3) -0.002(2) -0.001(3)
C12 0.026(3) 0.036(4) 0.023(3) -0.006(3) 0.002(3) -0.014(3)
C13 0.033(4) 0.042(4) 0.029(4) -0.011(3) 0.002(3) -0.018(3)
C14 0.036(4) 0.031(4) 0.044(4) -0.010(3) -0.003(3) -0.008(3)
C15 0.047(4) 0.033(4) 0.036(4) -0.004(3) -0.001(3) -0.020(3)
C16 0.027(3) 0.034(4) 0.027(3) -0.002(3) -0.005(3) -0.017(3)
C17 0.032(4) 0.043(4) 0.025(3) -0.002(3) -0.006(3) -0.023(3)
C18 0.042(4) 0.043(4) 0.034(4) 0.002(3) -0.002(3) -0.023(4)
C19 0.048(5) 0.069(6) 0.027(4) 0.011(4) -0.003(3) -0.038(5)
C20 0.034(4) 0.080(6) 0.023(4) 0.002(4) 0.001(3) -0.029(4)
C21 0.030(4) 0.059(5) 0.019(3) -0.004(3) 0.001(3) -0.018(3)
C22 0.016(3) 0.031(3) 0.010(3) 0.001(2) -0.001(2) -0.014(2)
C23 0.030(3) 0.041(4) 0.021(3) -0.002(3) 0.003(3) -0.015(3)
C24 0.054(5) 0.052(5) 0.026(4) -0.006(3) -0.004(3) -0.038(4)
C25 0.045(5) 0.063(6) 0.037(4) -0.005(4) 0.000(4) -0.031(4)
C26 0.043(4) 0.067(6) 0.028(4) 0.002(4) -0.008(3) -0.037(4)
C27 0.023(3) 0.049(4) 0.017(3) 0.001(3) -0.005(2) -0.020(3)
C28 0.013(3) 0.031(3) 0.020(3) -0.003(2) -0.003(2) -0.006(2)
C29 0.028(4) 0.064(6) 0.046(5) -0.001(4) 0.001(3) -0.013(4)
C30 0.040(4) 0.043(4) 0.040(4) -0.019(4) 0.005(3) -0.009(4)
B1 0.022(3) 0.029(4) 0.023(4) -0.006(3) -0.006(3) -0.005(3)
C31 0.022(3) 0.029(3) 0.025(3) -0.004(3) -0.006(2) -0.007(3)
C32 0.030(3) 0.028(3) 0.029(3) -0.005(3) -0.002(3) -0.012(3)
C33 0.031(3) 0.035(4) 0.032(4) -0.013(3) 0.006(3) -0.014(3)
C34 0.032(4) 0.035(4) 0.035(4) -0.014(3) -0.003(3) -0.012(3)
C35 0.046(4) 0.026(4) 0.029(4) -0.004(3) -0.003(3) -0.011(3)
C36 0.040(4) 0.031(4) 0.026(3) -0.006(3) 0.004(3) -0.013(3)
C37 0.070(4) 0.046(4) 0.081(5) -0.031(4) 0.015(4) -0.032(4)
C38 0.025(3) 0.023(3) 0.029(3) -0.005(3) -0.001(3) -0.007(3)
C39 0.021(3) 0.061(5) 0.027(4) -0.015(3) 0.000(3) -0.009(3)
C40 0.024(4) 0.066(5) 0.031(4) -0.005(4) -0.008(3) -0.013(4)
C41 0.029(4) 0.030(4) 0.043(4) -0.002(3) 0.002(3) -0.010(3)
C42 0.037(4) 0.039(4) 0.036(4) -0.005(3) 0.010(3) -0.022(3)
C43 0.040(4) 0.040(4) 0.024(3) 0.002(3) -0.002(3) -0.024(3)
C44 0.038(4) 0.071(4) 0.091(5) -0.011(4) -0.001(4) -0.032(3)
C45 0.023(3) 0.029(3) 0.029(3) -0.006(3) -0.006(3) -0.007(3)
C46 0.027(3) 0.026(3) 0.025(3) -0.002(3) -0.001(3) -0.007(3)
C47 0.036(4) 0.027(3) 0.028(4) -0.008(3) -0.003(3) -0.007(3)
C48 0.046(5) 0.040(4) 0.036(4) -0.008(3) -0.011(3) -0.011(4)
C49 0.044(5) 0.047(5) 0.056(6) -0.017(4) -0.030(4) 0.009(4)
C50 0.041(4) 0.043(5) 0.046(5) -0.020(4) -0.017(4) 0.004(4)
C51 0.063(5) 0.054(5) 0.045(5) -0.010(4) -0.021(4) -0.003(5)
C52 0.025(3) 0.032(3) 0.024(3) -0.009(3) -0.008(3) -0.008(3)
C53 0.026(3) 0.035(4) 0.045(4) -0.011(3) -0.004(3) -0.012(3)
C54 0.024(3) 0.040(4) 0.046(4) -0.011(3) -0.003(3) -0.013(3)
C55 0.039(4) 0.040(4) 0.030(4) -0.009(3) -0.003(3) -0.019(3)
C56 0.034(4) 0.030(4) 0.029(4) 0.001(3) -0.006(3) -0.009(3)
C57 0.028(3) 0.035(4) 0.025(3) -0.003(3) -0.003(3) -0.010(3)
C58 0.112(5) 0.099(5) 0.109(6) -0.011(5) 0.007(5) -0.094(4)
F1 0.065(3) 0.067(3) 0.121(4) -0.031(3) 0.007(3) -0.017(3)
F2 0.158(5) 0.071(4) 0.103(4) -0.017(3) 0.042(4) -0.017(3)
F3 0.089(4) 0.082(4) 0.117(4) -0.060(3) -0.009(3) -0.021(3)
F4 0.056(3) 0.127(4) 0.118(4) 0.018(3) 0.011(3) -0.035(3)
F5 0.069(4) 0.082(3) 0.146(5) -0.006(3) -0.021(3) -0.025(3)
F6 0.072(4) 0.132(4) 0.128(4) -0.048(4) -0.012(3) -0.045(3)
F7 0.106(4) 0.093(4) 0.092(4) -0.042(3) -0.038(3) -0.022(3)
F8 0.071(3) 0.089(4) 0.065(3) -0.015(3) -0.025(3) -0.037(3)
F9 0.095(4) 0.132(4) 0.062(3) -0.015(3) -0.009(3) -0.060(4)
F10 0.158(5) 0.152(5) 0.130(5) -0.005(4) -0.004(4) -0.094(4)
F11 0.148(5) 0.106(4) 0.141(5) -0.007(4) 0.039(4) -0.069(4)
F12 0.113(4) 0.134(5) 0.160(5) 0.031(4) 0.012(4) -0.077(4)
N6 0.092(9) 0.186(14) 0.081(8) -0.035(9) 0.023(7) -0.100(10)
C59 0.047(6) 0.113(10) 0.064(7) -0.043(7) 0.015(5) -0.047(6)
C60 0.045(5) 0.066(6) 0.056(6) -0.026(5) -0.005(4) -0.022(5)

loop_
_atom_type_symbol
_atom_type_description
_atom_type_scat_dispersion_real
_atom_type_scat_dispersion_imag
_atom_type_scat_source
C C 0.0033 0.0016 'International Tables Vol C Tables 4.2.6.8 and 6.1.1.4'
H H 0.0000 0.0000 'International Tables Vol C Tables 4.2.6.8 and 6.1.1.4'
B B 0.0013 0.0007 'International Tables Vol C Tables 4.2.6.8 and 6.1.1.4'
F F 0.0171 0.0103 'International Tables Vol C Tables 4.2.6.8 and 6.1.1.4'
N N 0.0061 0.0033 'International Tables Vol C Tables 4.2.6.8 and 6.1.1.4'
Ir Ir -1.4442 7.9887 'International Tables Vol C Tables 4.2.6.8 and 6.1.1.4'

loop_
_geom_angle_atom_site_label_1
_geom_angle_atom_site_label_2
_geom_angle_atom_site_label_3
_geom_angle
C11 Ir1 N3 89.6(3)
C11 Ir1 N1 80.0(2)
N3 Ir1 N1 93.5(2)
C11 Ir1 C22 94.4(3)
N3 Ir1 C22 80.3(3)
N1 Ir1 C22 171.8(2)
C11 Ir1 N4 97.3(2)
N3 Ir1 N4 172.5(2)
N1 Ir1 N4 90.5(2)
C22 Ir1 N4 96.2(2)
C11 Ir1 N2 172.5(2)
N3 Ir1 N2 97.7(3)
N1 Ir1 N2 97.8(2)
C22 Ir1 N2 88.5(2)
N4 Ir1 N2 75.6(2)
C1 N1 C5 118.6(6)
C1 N1 Ir1 125.3(5)
C5 N1 Ir1 116.1(4)
C27 N2 C23 115.9(6)
C27 N2 Ir1 116.3(5)
C23 N2 Ir1 127.6(5)
C12 N3 C16 116.6(6)
C12 N3 Ir1 128.9(5)
C16 N3 Ir1 114.5(5)
N5 N4 C28 107.3(6)
N5 N4 Ir1 137.8(5)
C28 N4 Ir1 114.8(4)
N4 N5 C30 112.5(7)
N4 N5 H5 123.8
C30 N5 H5 123.8
N1 C1 C2 122.2(6)
N1 C1 H1 118.9
C2 C1 H1 118.9
C1 C2 C3 119.6(7)
C1 C2 H2 120.2
C3 C2 H2 120.2
C2 C3 C4 119.1(7)
C2 C3 H3 120.4
C4 C3 H3 120.4
C5 C4 C3 119.8(7)
C5 C4 H4 120.1
C3 C4 H4 120.1
N1 C5 C4 120.7(6)
N1 C5 C6 113.2(6)
C4 C5 C6 126.1(6)
C7 C6 C11 122.4(6)
C7 C6 C5 122.5(6)
C11 C6 C5 115.1(6)
C8 C7 C6 119.6(7)
C8 C7 H7 120.2
C6 C7 H7 120.2
C9 C8 C7 119.5(7)
C9 C8 H8 120.2
C7 C8 H8 120.2
C8 C9 C10 121.0(7)
C8 C9 H9 119.5
C10 C9 H9 119.5
C9 C10 C11 120.9(7)
C9 C10 H10A 119.6
C11 C10 H10A 119.6
C6 C11 C10 116.5(6)
C6 C11 Ir1 115.4(5)
C10 C11 Ir1 128.1(6)
C13 C12 N3 121.6(7)
C13 C12 H12 119.2
N3 C12 H12 119.2
C12 C13 C14 120.9(7)
C12 C13 H13 119.6
C14 C13 H13 119.6
C13 C14 C15 119.1(7)
C13 C14 H14 120.4
C15 C14 H14 120.4
C14 C15 C16 120.8(7)
C14 C15 H15 119.6
C16 C15 H15 119.6
C15 C16 N3 121.1(7)
C15 C16 C17 123.7(7)
N3 C16 C17 115.2(6)
C22 C17 C18 120.6(7)
C22 C17 C16 113.9(6)
C18 C17 C16 125.4(7)
C19 C18 C17 119.6(8)
C19 C18 H18 120.2
C17 C18 H18 120.2
C18 C19 C20 119.5(7)
C18 C19 H19 120.3
C20 C19 H19 120.3
C21 C20 C19 118.8(8)
C21 C20 H20 120.6
C19 C20 H20 120.6
C22 C21 C20 121.9(8)
C22 C21 H21 119.1
C20 C21 H21 119.1
C21 C22 C17 119.5(6)
C21 C22 Ir1 124.5(5)
C17 C22 Ir1 116.0(5)
N2 C23 C24 121.3(7)
N2 C23 H23 119.3
C24 C23 H23 119.3
C25 C24 C23 120.5(8)
C25 C24 H24 119.7
C23 C24 H24 119.7
C26 C25 C24 119.7(8)
C26 C25 H25 120.1
C24 C25 H25 120.1
C25 C26 C27 118.1(9)
C25 C26 H26 121.0
C27 C26 H26 121.0
N2 C27 C26 124.4(8)
N2 C27 C28 115.4(6)
C26 C27 C28 120.2(7)
N4 C28 C29 109.8(7)
N4 C28 C27 117.7(6)
C29 C28 C27 132.4(7)
C28 C29 C30 106.6(7)
C28 C29 H29 126.7
C30 C29 H29 126.7
N5 C30 C29 103.8(7)
N5 C30 H30 128.1
C29 C30 H30 128.1
C38 B1 C52 110.5(5)
C38 B1 C31 107.3(5)
C52 B1 C31 112.3(6)
C38 B1 C45 113.0(6)
C52 B1 C45 104.3(5)
C31 B1 C45 109.7(5)
C36 C31 C32 115.2(6)
C36 C31 B1 119.7(6)
C32 C31 B1 125.1(6)
C33 C32 C31 122.4(7)
C33 C32 H32 118.8
C31 C32 H32 118.8
C34 C33 C32 120.2(7)
C34 C33 H33 119.9
C32 C33 H33 119.9
C33 C34 C35 119.0(7)
C33 C34 C37 120.6(8)
C35 C34 C37 120.4(8)
C36 C35 C34 119.6(7)
C36 C35 H35 120.2
C34 C35 H35 120.2
C35 C36 C31 123.3(7)
C35 C36 H36 118.3
C31 C36 H36 118.3
F2 C37 F1 110.7(11)
F2 C37 F3 104.6(9)
F1 C37 F3 96.6(9)
F2 C37 C34 115.5(9)
F1 C37 C34 114.8(8)
F3 C37 C34 112.7(10)
C39 C38 C43 114.9(6)
C39 C38 B1 119.7(6)
C43 C38 B1 125.4(6)
C38 C39 C40 123.0(7)
C38 C39 H39 118.5
C40 C39 H39 118.5
C41 C40 C39 119.8(7)
C41 C40 H40 120.1
C39 C40 H40 120.1
C40 C41 C42 118.7(7)
C40 C41 C44 120.5(8)
C42 C41 C44 120.7(8)
C43 C42 C41 120.3(7)
C43 C42 H42 119.8
C41 C42 H42 119.8
C42 C43 C38 123.1(7)
C42 C43 H43 118.5
C38 C43 H43 118.5
F5 C44 F4 112.5(10)
F5 C44 F6 103.6(11)
F4 C44 F6 95.5(9)
F5 C44 C41 115.5(9)
F4 C44 C41 114.9(10)
F6 C44 C41 112.4(10)
C46 C45 C50 114.9(6)
C46 C45 B1 122.0(6)
C50 C45 B1 122.8(6)
C47 C46 C45 123.1(6)
C47 C46 H46 118.5
C45 C46 H46 118.5
C48 C47 C46 120.0(7)
C48 C47 H47 120.0
C46 C47 H47 120.0
C47 C48 C49 119.4(7)
C47 C48 C51 120.5(8)
C49 C48 C51 120.1(8)
C48 C49 C50 119.7(7)
C48 C49 H49 120.2
C50 C49 H49 120.2
C49 C50 C45 123.1(7)
C49 C50 H50 118.5
C45 C50 H50 118.5
F7 C51 F9 111.3(9)
F7 C51 F8 102.0(9)
F9 C51 F8 101.9(8)
F7 C51 C48 114.2(8)
F9 C51 C48 112.7(10)
F8 C51 C48 113.5(9)
C53 C52 C57 114.9(7)
C53 C52 B1 121.4(6)
C57 C52 B1 123.5(6)
C54 C53 C52 123.2(7)
C54 C53 H53 118.4
C52 C53 H53 118.4
C53 C54 C55 119.8(7)
C53 C54 H54 120.1
C55 C54 H54 120.1
C56 C55 C54 118.5(7)
C56 C55 C58 121.5(10)
C54 C55 C58 120.0(10)
C57 C56 C55 120.8(7)
C57 C56 H56 119.6
C55 C56 H56 119.6
C56 C57 C52 122.7(7)
C56 C57 H57 118.7
C52 C57 H57 118.7
F12 C58 F11 110.1(11)
F12 C58 F10 101.4(14)
F11 C58 F10 90.9(14)
F12 C58 C55 119.9(14)
F11 C58 C55 116.5(13)
F10 C58 C55 113.4(10)
N6 C59 C60 178.9(12)
C59 C60 H60A 109.5
C59 C60 H60B 109.5
H60A C60 H60B 109.5
C59 C60 H60C 109.5
H60A C60 H60C 109.5
H60B C60 H60C 109.5

loop_
_geom_bond_atom_site_label_1
_geom_bond_atom_site_label_2
_geom_bond_distance
Ir1 C11 2.004(7)
Ir1 N3 2.007(7)
Ir1 N1 2.048(5)
Ir1 C22 2.051(6)
Ir1 N4 2.132(6)
Ir1 N2 2.165(6)
N1 C1 1.362(8)
N1 C5 1.373(9)
N2 C27 1.335(9)
N2 C23 1.336(10)
N3 C12 1.410(9)
N3 C16 1.415(10)
N4 N5 1.310(10)
N4 C28 1.369(8)
N5 C30 1.401(11)
N5 H5 0.8800
C1 C2 1.371(10)
C1 H1 0.9500
C2 C3 1.380(11)
C2 H2 0.9500
C3 C4 1.390(11)
C3 H3 0.9500
C4 C5 1.387(10)
C4 H4 0.9500
C5 C6 1.466(9)
C6 C7 1.392(10)
C6 C11 1.403(10)
C7 C8 1.386(11)
C7 H7 0.9500
C8 C9 1.375(12)
C8 H8 0.9500
C9 C10 1.399(10)
C9 H9 0.9500
C10 C11 1.406(9)
C10 H10A 0.9500
C12 C13 1.380(10)
C12 H12 0.9500
C13 C14 1.383(11)
C13 H13 0.9500
C14 C15 1.385(11)
C14 H14 0.9500
C15 C16 1.388(11)
C15 H15 0.9500
C16 C17 1.464(10)
C17 C22 1.358(10)
C17 C18 1.388(10)
C18 C19 1.382(12)
C18 H18 0.9500
C19 C20 1.389(14)
C19 H19 0.9500
C20 C21 1.380(11)
C20 H20 0.9500
C21 C22 1.355(9)
C21 H21 0.9500
C23 C24 1.374(10)
C23 H23 0.9500
C24 C25 1.345(13)
C24 H24 0.9500
C25 C26 1.321(13)
C25 H25 0.9500
C26 C27 1.375(10)
C26 H26 0.9500
C27 C28 1.422(10)
C28 C29 1.381(11)
C29 C30 1.429(13)
C29 H29 0.9500
C30 H30 0.9500
B1 C38 1.634(10)
B1 C52 1.644(11)
B1 C31 1.645(10)
B1 C45 1.650(10)
C31 C36 1.395(10)
C31 C32 1.406(10)
C32 C33 1.396(10)
C32 H32 0.9500
C33 C34 1.378(11)
C33 H33 0.9500
C34 C35 1.397(11)
C34 C37 1.482(12)
C35 C36 1.384(10)
C35 H35 0.9500
C36 H36 0.9500
C37 F2 1.238(14)
C37 F1 1.297(13)
C37 F3 1.332(13)
C38 C39 1.394(10)
C38 C43 1.404(10)
C39 C40 1.402(10)
C39 H39 0.9500
C40 C41 1.382(11)
C40 H40 0.9500
C41 C42 1.390(11)
C41 C44 1.472(12)
C42 C43 1.382(11)
C42 H42 0.9500
C43 H43 0.9500
C44 F5 1.253(13)
C44 F4 1.291(13)
C44 F6 1.315(14)
C45 C46 1.403(10)
C45 C50 1.404(10)
C46 C47 1.389(10)
C46 H46 0.9500
C47 C48 1.384(11)
C47 H47 0.9500
C48 C49 1.386(12)
C48 C51 1.486(12)
C49 C50 1.394(12)
C49 H49 0.9500
C50 H50 0.9500
C51 F7 1.332(12)
C51 F9 1.345(14)
C51 F8 1.349(12)
C52 C53 1.404(10)
C52 C57 1.407(10)
C53 C54 1.388(11)
C53 H53 0.9500
C54 C55 1.392(11)
C54 H54 0.9500
C55 C56 1.390(11)
C55 C58 1.451(14)
C56 C57 1.376(11)
C56 H56 0.9500
C57 H57 0.9500
C58 F12 1.227(17)
C58 F11 1.280(18)
C58 F10 1.331(18)
N6 C59 1.132(17)
C59 C60 1.438(16)
C60 H60A 0.9800
C60 H60B 0.9800
C60 H60C 0.9800

loop_
_geom_torsion_atom_site_label_1
_geom_torsion_atom_site_label_2
_geom_torsion_atom_site_label_3
_geom_torsion_atom_site_label_4
_geom_torsion
C11 Ir1 N1 C1 179.8(6)
N3 Ir1 N1 C1 -91.2(6)
C22 Ir1 N1 C1 -132.7(14)
N4 Ir1 N1 C1 82.6(5)
N2 Ir1 N1 C1 7.1(6)
C11 Ir1 N1 C5 -3.6(5)
N3 Ir1 N1 C5 85.4(5)
C22 Ir1 N1 C5 43.9(17)
N4 Ir1 N1 C5 -100.9(5)
N2 Ir1 N1 C5 -176.3(5)
C11 Ir1 N2 C27 16(2)
N3 Ir1 N2 C27 -177.5(5)
N1 Ir1 N2 C27 87.8(5)
C22 Ir1 N2 C27 -97.5(5)
N4 Ir1 N2 C27 -0.7(5)
C11 Ir1 N2 C23 -168.6(16)
N3 Ir1 N2 C23 -1.9(6)
N1 Ir1 N2 C23 -96.6(6)
C22 Ir1 N2 C23 78.1(6)
N4 Ir1 N2 C23 174.9(6)
C11 Ir1 N3 C12 84.9(6)
N1 Ir1 N3 C12 4.9(6)
C22 Ir1 N3 C12 179.4(6)
N4 Ir1 N3 C12 -117.9(17)
N2 Ir1 N3 C12 -93.4(6)
C11 Ir1 N3 C16 -96.7(5)
N1 Ir1 N3 C16 -176.6(5)
C22 Ir1 N3 C16 -2.2(5)
N4 Ir1 N3 C16 60.6(19)
N2 Ir1 N3 C16 85.0(5)
C11 Ir1 N4 N5 1.3(8)
N3 Ir1 N4 N5 -155.7(16)
N1 Ir1 N4 N5 81.3(7)
C22 Ir1 N4 N5 -93.9(7)
N2 Ir1 N4 N5 179.2(8)
C11 Ir1 N4 C28 -174.5(5)
N3 Ir1 N4 C28 28.4(19)
N1 Ir1 N4 C28 -94.5(5)
C22 Ir1 N4 C28 90.2(5)
N2 Ir1 N4 C28 3.4(4)
C28 N4 N5 C30 -0.6(9)
Ir1 N4 N5 C30 -176.6(6)
C5 N1 C1 C2 -1.0(10)
Ir1 N1 C1 C2 175.5(5)
N1 C1 C2 C3 -1.7(11)
C1 C2 C3 C4 2.5(12)
C2 C3 C4 C5 -0.8(12)
C1 N1 C5 C4 2.8(10)
Ir1 N1 C5 C4 -174.0(5)
C1 N1 C5 C6 -177.3(6)
Ir1 N1 C5 C6 5.9(7)
C3 C4 C5 N1 -1.9(11)
C3 C4 C5 C6 178.2(7)
N1 C5 C6 C7 173.3(6)
C4 C5 C6 C7 -6.8(11)
N1 C5 C6 C11 -5.6(8)
C4 C5 C6 C11 174.4(7)
C11 C6 C7 C8 -0.5(10)
C5 C6 C7 C8 -179.3(6)
C6 C7 C8 C9 -0.4(11)
C7 C8 C9 C10 0.4(11)
C8 C9 C10 C11 0.5(11)
C7 C6 C11 C10 1.4(10)
C5 C6 C11 C10 -179.7(6)
C7 C6 C11 Ir1 -176.2(5)
C5 C6 C11 Ir1 2.7(7)
C9 C10 C11 C6 -1.4(10)
C9 C10 C11 Ir1 175.9(5)
N3 Ir1 C11 C6 -93.3(5)
N1 Ir1 C11 C6 0.4(5)
C22 Ir1 C11 C6 -173.6(5)
N4 Ir1 C11 C6 89.6(5)
N2 Ir1 C11 C6 73.5(19)
N3 Ir1 C11 C10 89.5(6)
N1 Ir1 C11 C10 -176.9(6)
C22 Ir1 C11 C10 9.2(6)
N4 Ir1 C11 C10 -87.6(6)
N2 Ir1 C11 C10 -103.7(18)
C16 N3 C12 C13 0.5(10)
Ir1 N3 C12 C13 179.0(5)
N3 C12 C13 C14 0.4(11)
C12 C13 C14 C15 -0.3(12)
C13 C14 C15 C16 -1.0(12)
C14 C15 C16 N3 2.0(11)
C14 C15 C16 C17 179.4(7)
C12 N3 C16 C15 -1.7(10)
Ir1 N3 C16 C15 179.6(5)
C12 N3 C16 C17 -179.4(6)
Ir1 N3 C16 C17 2.0(7)
C15 C16 C17 C22 -177.8(7)
N3 C16 C17 C22 -0.2(9)
C15 C16 C17 C18 3.0(11)
N3 C16 C17 C18 -179.5(7)
C22 C17 C18 C19 2.6(11)
C16 C17 C18 C19 -178.2(7)
C17 C18 C19 C20 0.3(12)
C18 C19 C20 C21 -1.8(13)
C19 C20 C21 C22 0.6(12)
C20 C21 C22 C17 2.3(11)
C20 C21 C22 Ir1 -179.4(6)
C18 C17 C22 C21 -3.9(10)
C16 C17 C22 C21 176.9(6)
C18 C17 C22 Ir1 177.7(5)
C16 C17 C22 Ir1 -1.6(7)
C11 Ir1 C22 C21 -87.4(6)
N3 Ir1 C22 C21 -176.3(6)
N1 Ir1 C22 C21 -134.1(14)
N4 Ir1 C22 C21 10.4(6)
N2 Ir1 C22 C21 85.7(6)
C11 Ir1 C22 C17 91.0(5)
N3 Ir1 C22 C17 2.1(5)
N1 Ir1 C22 C17 44.3(17)
N4 Ir1 C22 C17 -171.2(5)
N2 Ir1 C22 C17 -95.9(5)
C27 N2 C23 C24 -0.5(10)
Ir1 N2 C23 C24 -176.1(5)
N2 C23 C24 C25 0.0(11)
C23 C24 C25 C26 0.9(12)
C24 C25 C26 C27 -1.2(12)
C23 N2 C27 C26 0.2(10)
Ir1 N2 C27 C26 176.3(6)
C23 N2 C27 C28 -178.1(6)
Ir1 N2 C27 C28 -2.0(8)
C25 C26 C27 N2 0.6(12)
C25 C26 C27 C28 178.9(7)
N5 N4 C28 C29 0.6(8)
Ir1 N4 C28 C29 177.7(5)
N5 N4 C28 C27 177.2(6)
Ir1 N4 C28 C27 -5.7(8)
N2 C27 C28 N4 5.1(9)
C26 C27 C28 N4 -173.3(6)
N2 C27 C28 C29 -179.2(8)
C26 C27 C28 C29 2.4(12)
N4 C28 C29 C30 -0.4(9)
C27 C28 C29 C30 -176.4(7)
N4 N5 C30 C29 0.3(10)
C28 C29 C30 N5 0.1(9)
C38 B1 C31 C36 72.7(8)
C52 B1 C31 C36 -165.8(6)
C45 B1 C31 C36 -50.3(8)
C38 B1 C31 C32 -107.9(7)
C52 B1 C31 C32 13.7(9)
C45 B1 C31 C32 129.1(7)
C36 C31 C32 C33 4.1(10)
B1 C31 C32 C33 -175.3(6)
C31 C32 C33 C34 -0.9(11)
C32 C33 C34 C35 -2.9(11)
C32 C33 C34 C37 176.4(8)
C33 C34 C35 C36 3.2(11)
C37 C34 C35 C36 -176.1(8)
C34 C35 C36 C31 0.3(12)
C32 C31 C36 C35 -3.8(11)
B1 C31 C36 C35 175.6(7)
C33 C34 C37 F2 -173.1(10)
C35 C34 C37 F2 6.1(15)
C33 C34 C37 F1 -42.5(14)
C35 C34 C37 F1 136.8(10)
C33 C34 C37 F3 66.8(12)
C35 C34 C37 F3 -114.0(10)
C52 B1 C38 C39 -49.5(9)
C31 B1 C38 C39 73.2(8)
C45 B1 C38 C39 -165.9(7)
C52 B1 C38 C43 131.0(7)
C31 B1 C38 C43 -106.4(7)
C45 B1 C38 C43 14.6(10)
C43 C38 C39 C40 -3.0(12)
B1 C38 C39 C40 177.4(8)
C38 C39 C40 C41 1.3(14)
C39 C40 C41 C42 0.7(13)
C39 C40 C41 C44 -178.0(9)
C40 C41 C42 C43 -0.7(12)
C44 C41 C42 C43 178.0(8)
C41 C42 C43 C38 -1.2(12)
C39 C38 C43 C42 3.0(11)
B1 C38 C43 C42 -177.5(7)
C40 C41 C44 F5 75.6(14)
C42 C41 C44 F5 -103.1(12)
C40 C41 C44 F4 -150.9(10)
C42 C41 C44 F4 30.5(14)
C40 C41 C44 F6 -43.1(13)
C42 C41 C44 F6 138.3(10)
C38 B1 C45 C46 44.3(9)
C52 B1 C45 C46 -75.7(8)
C31 B1 C45 C46 163.9(6)
C38 B1 C45 C50 -143.4(8)
C52 B1 C45 C50 96.6(8)
C31 B1 C45 C50 -23.8(10)
C50 C45 C46 C47 0.1(11)
B1 C45 C46 C47 173.0(7)
C45 C46 C47 C48 -0.4(12)
C46 C47 C48 C49 0.4(13)
C46 C47 C48 C51 -178.1(9)
C47 C48 C49 C50 -0.2(16)
C51 C48 C49 C50 178.3(11)
C48 C49 C50 C45 -0.1(17)
C46 C45 C50 C49 0.1(14)
B1 C45 C50 C49 -172.7(9)
C47 C48 C51 F7 30.2(15)
C49 C48 C51 F7 -148.4(11)
C47 C48 C51 F9 -98.2(11)
C49 C48 C51 F9 83.3(13)
C47 C48 C51 F8 146.6(9)
C49 C48 C51 F8 -31.9(14)
C38 B1 C52 C53 166.2(6)
C31 B1 C52 C53 46.5(8)
C45 B1 C52 C53 -72.1(8)
C38 B1 C52 C57 -19.8(9)
C31 B1 C52 C57 -139.5(6)
C45 B1 C52 C57 101.9(7)
C57 C52 C53 C54 3.7(11)
B1 C52 C53 C54 178.1(7)
C52 C53 C54 C55 -1.6(12)
C53 C54 C55 C56 -1.6(11)
C53 C54 C55 C58 179.6(10)
C54 C55 C56 C57 2.5(11)
C58 C55 C56 C57 -178.8(10)
C55 C56 C57 C52 -0.2(11)
C53 C52 C57 C56 -2.8(10)
B1 C52 C57 C56 -177.1(7)
C56 C55 C58 F12 -171.0(13)
C54 C55 C58 F12 8(2)
C56 C55 C58 F11 -34.3(18)
C54 C55 C58 F11 144.4(12)
C56 C55 C58 F10 69.2(17)
C54 C55 C58 F10 -112.1(14)
